data_4038927
loop_
_publ_author_name
'Norseeda, Krissada'
'Chaisan, Nattawadee'
'Thongsornkleeb, Charnsak'
'Tummatorn, Jumreang'
'Ruchirawat, Somsak'

_publ_section_title
;
 Correction to &quot;Metal-Free Synthesis of 4-Chloroisocoumarins by
 TMSCl-Catalyzed NCS-Induced Chlorinative Annulation of 2-Alkynylaryloate
 Esters&quot;.
;
_journal_name_full 'The Journal of organic chemistry'
_journal_paper_doi 10.1021/acs.joc.0c02380
_journal_year 2020
_chemical_formula_moiety 'C12 H10 Cl2 O3'
_chemical_formula_sum 'C12 H10 Cl2 O3'
_chemical_formula_weight 273.10
_space_group_crystal_system monoclinic
_space_group_IT_number 14
_space_group_name_Hall '-P 2ybc'
_space_group_name_H-M_alt 'P 1 21/c 1'
_atom_sites_solution_hydrogens geom
_audit_creation_date 2020-09-21
_audit_creation_method
;
Olex2 1.3
(compiled 2020.07.31 svn.rc2a77460 for OlexSys, GUI svn.r6145)
;
_cell_angle_alpha 90
_cell_angle_beta 105.617(17)
_cell_angle_gamma 90
_cell_formula_units_Z 4
_cell_length_a 10.818(5)
_cell_length_b 10.444(5)
_cell_length_c 10.900(5)
_cell_measurement_reflns_used 6963
_cell_measurement_temperature 296.15
_cell_measurement_theta_max 27.430
_cell_measurement_theta_min 3.103
_cell_volume 1186.1(10)
_computing_cell_refinement 'SAINT V8.40A (?, 2016)'
_computing_data_reduction 'SAINT V8.40A (?, 2016)'
_computing_molecular_graphics 'Olex2 1.3 (Dolomanov et al., 2009)'
_computing_publication_material 'Olex2 1.3 (Dolomanov et al., 2009)'
_computing_structure_refinement 'XL  (Sheldrick, 2008)'
_computing_structure_solution 'SHELXT 2014/5 (Sheldrick, 2014)'
_diffrn_ambient_temperature 296.15
_diffrn_detector 'Bruker PHOTON 200 area detector'
_diffrn_detector_area_resol_mean 7.39
_diffrn_detector_type 'PHOTON II area detector'
_diffrn_measured_fraction_theta_full 0.990
_diffrn_measured_fraction_theta_max 0.988
_diffrn_measurement_device 'four-circle KAPPA diffractometer'
_diffrn_measurement_device_type 'BRUKER D8 QUEST CMOS PHOTON II'
_diffrn_measurement_method '\f and \w scans'
_diffrn_radiation_collimation '0.5 mm'
_diffrn_radiation_monochromator graphite
_diffrn_radiation_probe x-ray
_diffrn_radiation_type MoK\a
_diffrn_radiation_wavelength 0.71073
_diffrn_radiation_xray_symbol K-L~3~
_diffrn_reflns_av_R_equivalents 0.0282
_diffrn_reflns_av_unetI/netI 0.0149
_diffrn_reflns_Laue_measured_fraction_full 0.990
_diffrn_reflns_Laue_measured_fraction_max 0.988
_diffrn_reflns_limit_h_max 14
_diffrn_reflns_limit_h_min -12
_diffrn_reflns_limit_k_max 13
_diffrn_reflns_limit_k_min -13
_diffrn_reflns_limit_l_max 14
_diffrn_reflns_limit_l_min -14
_diffrn_reflns_number 21076
_diffrn_reflns_point_group_measured_fraction_full 0.990
_diffrn_reflns_point_group_measured_fraction_max 0.988
_diffrn_reflns_theta_full 25.242
_diffrn_reflns_theta_max 27.574
_diffrn_reflns_theta_min 2.751
_diffrn_source 'sealed x-ray tube'
_diffrn_source_current 30.0
_diffrn_source_power 1.5
_diffrn_source_target Mo
_diffrn_source_type Mo
_diffrn_source_voltage 50.0
_diffrn_standards_number 0
_exptl_absorpt_coefficient_mu 0.539
_exptl_absorpt_correction_T_max 0.7456
_exptl_absorpt_correction_T_min 0.6928
_exptl_absorpt_correction_type multi-scan
_exptl_absorpt_process_details
;
SADABS-2016/2 (Bruker,2016/2) was used for absorption correction.
wR2(int) was 0.0513 before and 0.0461 after correction.
The Ratio of minimum to maximum transmission is 0.9292.
The \l/2 correction factor is Not present.
;
_exptl_crystal_colour colourless
_exptl_crystal_colour_primary colourless
_exptl_crystal_density_diffrn 1.529
_exptl_crystal_description block
_exptl_crystal_F_000 560
_exptl_crystal_size_max 0.4
_exptl_crystal_size_mid 0.34
_exptl_crystal_size_min 0.34
_refine_diff_density_max 0.229
_refine_diff_density_min -0.180
_refine_diff_density_rms 0.033
_refine_ls_extinction_method none
_refine_ls_goodness_of_fit_ref 1.035
_refine_ls_hydrogen_treatment constr
_refine_ls_matrix_type full
_refine_ls_number_parameters 154
_refine_ls_number_reflns 2712
_refine_ls_number_restraints 0
_refine_ls_restrained_S_all 1.035
_refine_ls_R_factor_all 0.0372
_refine_ls_R_factor_gt 0.0317
_refine_ls_shift/su_max 0.001
_refine_ls_shift/su_mean 0.000
_refine_ls_structure_factor_coef Fsqd
_refine_ls_weighting_details 'w=1/[\s^2^(Fo^2^)+(0.0430P)^2^+0.2602P] where P=(Fo^2^+2Fc^2^)/3'
_refine_ls_weighting_scheme calc
_refine_ls_wR_factor_gt 0.0821
_refine_ls_wR_factor_ref 0.0860
_reflns_Friedel_coverage 0.000
_reflns_number_gt 2385
_reflns_number_total 2712
_reflns_threshold_expression 'I > 2\s(I)'
_cod_data_source_file jo0c02380_si_003.cif
_cod_data_source_block kckd_1_008_0m_a
_cod_original_cell_volume 1186.0(10)
_cod_database_code 4038927
_shelx_shelxl_version_number 2018/3
_shelx_space_group_comment
;
The symmetry employed for this shelxl refinement is uniquely defined
by the following loop, which should always be used as a source of
symmetry information in preference to the above space-group names.
They are only intended as comments.
;
_shelx_estimated_absorpt_t_max 0.838
_shelx_estimated_absorpt_t_min 0.813
_olex2_refinement_description
;
1. Fixed Uiso
 At 1.2 times of:
  All C(H) groups, All C(H,H) groups
2.a Secondary CH2 refined with riding coordinates:
 C1(H1A,H1B), C2(H2A,H2B), C3(H3A,H3B)
2.b Aromatic/amide H refined with riding coordinates:
 C7(H7), C8(H8), C9(H9), C10(H10)
;
_olex2_submission_special_instructions 'No special instructions were received'

loop_
_space_group_symop_operation_xyz
'x, y, z'
'-x, y+1/2, -z+1/2'
'-x, -y, -z'
'x, -y-1/2, z-1/2'

loop_
_atom_site_label
_atom_site_type_symbol
_atom_site_fract_x
_atom_site_fract_y
_atom_site_fract_z
_atom_site_U_iso_or_equiv
_atom_site_adp_type
_atom_site_occupancy
_atom_site_site_symmetry_order
_atom_site_calc_flag
_atom_site_refinement_flags_posn
_atom_site_refinement_flags_adp
_atom_site_refinement_flags_occupancy
_atom_site_disorder_assembly
_atom_site_disorder_group
Cl1 Cl 0.89363(4) 0.54886(4) 0.86575(4) 0.06185(14) Uani 1 1 d . . . . .
Cl2 Cl 0.97824(4) 0.64705(5) 0.65462(4) 0.06164(14) Uani 1 1 d . . . . .
O1 O 0.69285(9) 0.69981(9) 0.53850(8) 0.0393(2) Uani 1 1 d . . . . .
O2 O 0.63167(9) 0.62091(9) 0.71309(9) 0.0426(2) Uani 1 1 d . . . . .
O3 O 0.50438(13) 0.48807(13) 0.78192(14) 0.0731(4) Uani 1 1 d . . . . .
C1 C 0.67749(15) 0.83112(13) 0.57609(14) 0.0466(3) Uani 1 1 d . . . . .
H1A H 0.607527 0.835173 0.615987 0.056 Uiso 1 1 calc R U . . .
H1B H 0.655214 0.884960 0.500816 0.056 Uiso 1 1 calc R U . . .
C2 C 0.79771(16) 0.88143(14) 0.66714(15) 0.0536(4) Uani 1 1 d . . . . .
H2A H 0.780976 0.965395 0.697178 0.064 Uiso 1 1 calc R U . . .
H2B H 0.864120 0.890488 0.623119 0.064 Uiso 1 1 calc R U . . .
C3 C 0.84445(15) 0.79230(14) 0.78018(14) 0.0490(3) Uani 1 1 d . . . . .
H3A H 0.928024 0.820195 0.831210 0.059 Uiso 1 1 calc R U . . .
H3B H 0.785382 0.794957 0.833140 0.059 Uiso 1 1 calc R U . . .
C4 C 0.85365(13) 0.65671(13) 0.73413(12) 0.0408(3) Uani 1 1 d . . . . .
C5 C 0.72556(12) 0.61526(12) 0.63931(11) 0.0351(3) Uani 1 1 d . . . . .
C6 C 0.71748(13) 0.47948(12) 0.59207(13) 0.0407(3) Uani 1 1 d . . . . .
C7 C 0.77615(17) 0.42001(16) 0.50878(16) 0.0559(4) Uani 1 1 d . . . . .
H7 H 0.830719 0.464659 0.471126 0.067 Uiso 1 1 calc R U . . .
C8 C 0.7501(2) 0.29173(18) 0.4841(2) 0.0707(5) Uani 1 1 d . . . . .
H8 H 0.787928 0.249074 0.428614 0.085 Uiso 1 1 calc R U . . .
C9 C 0.6689(2) 0.22515(17) 0.5403(2) 0.0730(5) Uani 1 1 d . . . . .
H9 H 0.654961 0.138303 0.523239 0.088 Uiso 1 1 calc R U . . .
C10 C 0.60812(18) 0.28512(16) 0.62130(18) 0.0620(4) Uani 1 1 d . . . . .
H10 H 0.552650 0.240944 0.658225 0.074 Uiso 1 1 calc R U . . .
C11 C 0.63378(14) 0.41348(14) 0.64458(14) 0.0460(3) Uani 1 1 d . . . . .
C12 C 0.57974(14) 0.50311(15) 0.72069(14) 0.0483(3) Uani 1 1 d . . . . .

loop_
_atom_site_aniso_label
_atom_site_aniso_U_11
_atom_site_aniso_U_22
_atom_site_aniso_U_33
_atom_site_aniso_U_23
_atom_site_aniso_U_13
_atom_site_aniso_U_12
Cl1 0.0678(3) 0.0705(3) 0.0428(2) 0.01570(17) 0.00710(17) 0.0147(2)
Cl2 0.0410(2) 0.0830(3) 0.0670(3) -0.0003(2) 0.02502(18) 0.00320(18)
O1 0.0458(5) 0.0380(5) 0.0349(4) 0.0037(4) 0.0122(4) 0.0042(4)
O2 0.0450(5) 0.0415(5) 0.0492(5) 0.0007(4) 0.0263(4) 0.0001(4)
O3 0.0769(8) 0.0728(8) 0.0872(9) 0.0025(7) 0.0526(7) -0.0178(7)
C1 0.0563(8) 0.0360(7) 0.0489(8) 0.0062(6) 0.0164(6) 0.0058(6)
C2 0.0658(10) 0.0414(7) 0.0556(9) -0.0010(6) 0.0198(7) -0.0086(7)
C3 0.0520(8) 0.0517(8) 0.0428(7) -0.0065(6) 0.0119(6) -0.0079(6)
C4 0.0395(7) 0.0493(7) 0.0351(6) 0.0045(5) 0.0126(5) 0.0032(6)
C5 0.0378(6) 0.0368(6) 0.0350(6) 0.0027(5) 0.0172(5) 0.0033(5)
C6 0.0436(7) 0.0378(6) 0.0408(7) 0.0003(5) 0.0114(5) 0.0039(5)
C7 0.0639(10) 0.0505(8) 0.0576(9) -0.0094(7) 0.0239(7) 0.0060(7)
C8 0.0799(12) 0.0535(10) 0.0774(12) -0.0216(9) 0.0190(10) 0.0111(9)
C9 0.0807(13) 0.0402(8) 0.0851(13) -0.0126(8) 0.0000(10) 0.0015(8)
C10 0.0644(10) 0.0449(8) 0.0692(11) 0.0027(7) 0.0050(8) -0.0115(7)
C11 0.0482(8) 0.0409(7) 0.0466(7) 0.0030(6) 0.0087(6) -0.0021(6)
C12 0.0481(8) 0.0495(8) 0.0507(8) 0.0060(6) 0.0192(6) -0.0063(6)

loop_
_atom_type_symbol
_atom_type_description
_atom_type_scat_dispersion_real
_atom_type_scat_dispersion_imag
_atom_type_scat_source
C C 0.0033 0.0016 'International Tables Vol C Tables 4.2.6.8 and 6.1.1.4'
H H 0.0000 0.0000 'International Tables Vol C Tables 4.2.6.8 and 6.1.1.4'
Cl Cl 0.1484 0.1585 'International Tables Vol C Tables 4.2.6.8 and 6.1.1.4'
O O 0.0106 0.0060 'International Tables Vol C Tables 4.2.6.8 and 6.1.1.4'

loop_
_geom_angle_atom_site_label_1
_geom_angle_atom_site_label_2
_geom_angle_atom_site_label_3
_geom_angle
_geom_angle_site_symmetry_1
_geom_angle_site_symmetry_3
_geom_angle_publ_flag
C5 O1 C1 113.81(10) . . ?
C12 O2 C5 110.90(10) . . ?
O1 C1 H1A 109.3 . . ?
O1 C1 H1B 109.3 . . ?
O1 C1 C2 111.82(12) . . ?
H1A C1 H1B 107.9 . . ?
C2 C1 H1A 109.3 . . ?
C2 C1 H1B 109.3 . . ?
C1 C2 H2A 109.4 . . ?
C1 C2 H2B 109.4 . . ?
C1 C2 C3 111.20(12) . . ?
H2A C2 H2B 108.0 . . ?
C3 C2 H2A 109.4 . . ?
C3 C2 H2B 109.4 . . ?
C2 C3 H3A 109.7 . . ?
C2 C3 H3B 109.7 . . ?
H3A C3 H3B 108.2 . . ?
C4 C3 C2 109.97(12) . . ?
C4 C3 H3A 109.7 . . ?
C4 C3 H3B 109.7 . . ?
Cl1 C4 Cl2 107.61(7) . . ?
C3 C4 Cl1 110.32(10) . . ?
C3 C4 Cl2 109.77(10) . . ?
C3 C4 C5 110.81(11) . . ?
C5 C4 Cl1 109.84(9) . . ?
C5 C4 Cl2 108.40(9) . . ?
O1 C5 O2 110.26(10) . . ?
O1 C5 C4 110.10(10) . . ?
O1 C5 C6 110.63(11) . . ?
O2 C5 C4 104.57(10) . . ?
O2 C5 C6 104.04(10) . . ?
C6 C5 C4 116.80(11) . . ?
C7 C6 C5 130.70(13) . . ?
C11 C6 C5 108.27(12) . . ?
C11 C6 C7 121.01(14) . . ?
C6 C7 H7 121.4 . . ?
C8 C7 C6 117.19(17) . . ?
C8 C7 H7 121.4 . . ?
C7 C8 H8 119.3 . . ?
C7 C8 C9 121.42(17) . . ?
C9 C8 H8 119.3 . . ?
C8 C9 H9 119.3 . . ?
C10 C9 C8 121.42(16) . . ?
C10 C9 H9 119.3 . . ?
C9 C10 H10 121.6 . . ?
C11 C10 C9 116.78(17) . . ?
C11 C10 H10 121.6 . . ?
C6 C11 C12 108.71(13) . . ?
C10 C11 C6 122.13(15) . . ?
C10 C11 C12 129.14(15) . . ?
O2 C12 C11 107.86(12) . . ?
O3 C12 O2 120.43(14) . . ?
O3 C12 C11 131.71(15) . . ?

loop_
_geom_bond_atom_site_label_1
_geom_bond_atom_site_label_2
_geom_bond_distance
_geom_bond_site_symmetry_2
_geom_bond_publ_flag
Cl1 C4 1.7833(15) . ?
Cl2 C4 1.7908(15) . ?
O1 C1 1.4535(17) . ?
O1 C5 1.3796(15) . ?
O2 C5 1.4566(15) . ?
O2 C12 1.3643(18) . ?
O3 C12 1.1948(18) . ?
C1 H1A 0.9700 . ?
C1 H1B 0.9700 . ?
C1 C2 1.503(2) . ?
C2 H2A 0.9700 . ?
C2 H2B 0.9700 . ?
C2 C3 1.518(2) . ?
C3 H3A 0.9700 . ?
C3 H3B 0.9700 . ?
C3 C4 1.515(2) . ?
C4 C5 1.5508(19) . ?
C5 C6 1.5032(19) . ?
C6 C7 1.387(2) . ?
C6 C11 1.379(2) . ?
C7 H7 0.9300 . ?
C7 C8 1.380(3) . ?
C8 H8 0.9300 . ?
C8 C9 1.386(3) . ?
C9 H9 0.9300 . ?
C9 C10 1.385(3) . ?
C10 H10 0.9300 . ?
C10 C11 1.379(2) . ?
C11 C12 1.472(2) . ?

loop_
_geom_torsion_atom_site_label_1
_geom_torsion_atom_site_label_2
_geom_torsion_atom_site_label_3
_geom_torsion_atom_site_label_4
_geom_torsion
_geom_torsion_site_symmetry_1
_geom_torsion_site_symmetry_2
_geom_torsion_site_symmetry_3
_geom_torsion_site_symmetry_4
_geom_torsion_publ_flag
Cl1 C4 C5 O1 178.83(8) . . . . ?
Cl1 C4 C5 O2 60.39(11) . . . . ?
Cl1 C4 C5 C6 -53.94(13) . . . . ?
Cl2 C4 C5 O1 -63.84(11) . . . . ?
Cl2 C4 C5 O2 177.72(8) . . . . ?
Cl2 C4 C5 C6 63.39(12) . . . . ?
O1 C1 C2 C3 -52.86(17) . . . . ?
O1 C5 C6 C7 55.69(19) . . . . ?
O1 C5 C6 C11 -122.99(12) . . . . ?
O2 C5 C6 C7 174.08(15) . . . . ?
O2 C5 C6 C11 -4.59(14) . . . . ?
C1 O1 C5 O2 55.73(14) . . . . ?
C1 O1 C5 C4 -59.15(13) . . . . ?
C1 O1 C5 C6 170.26(11) . . . . ?
C1 C2 C3 C4 51.38(17) . . . . ?
C2 C3 C4 Cl1 -174.47(10) . . . . ?
C2 C3 C4 Cl2 67.10(14) . . . . ?
C2 C3 C4 C5 -52.60(15) . . . . ?
C3 C4 C5 O1 56.67(14) . . . . ?
C3 C4 C5 O2 -61.76(12) . . . . ?
C3 C4 C5 C6 -176.09(11) . . . . ?
C4 C5 C6 C7 -71.29(19) . . . . ?
C4 C5 C6 C11 110.04(13) . . . . ?
C5 O1 C1 C2 58.55(15) . . . . ?
C5 O2 C12 O3 177.02(15) . . . . ?
C5 O2 C12 C11 -2.95(15) . . . . ?
C5 C6 C7 C8 179.56(15) . . . . ?
C5 C6 C11 C10 -178.61(14) . . . . ?
C5 C6 C11 C12 3.02(16) . . . . ?
C6 C7 C8 C9 -0.1(3) . . . . ?
C6 C11 C12 O2 -0.13(17) . . . . ?
C6 C11 C12 O3 179.91(18) . . . . ?
C7 C6 C11 C10 2.6(2) . . . . ?
C7 C6 C11 C12 -175.81(13) . . . . ?
C7 C8 C9 C10 1.5(3) . . . . ?
C8 C9 C10 C11 -0.9(3) . . . . ?
C9 C10 C11 C6 -1.1(2) . . . . ?
C9 C10 C11 C12 176.91(16) . . . . ?
C10 C11 C12 O2 -178.36(15) . . . . ?
C10 C11 C12 O3 1.7(3) . . . . ?
C11 C6 C7 C8 -1.9(2) . . . . ?
C12 O2 C5 O1 123.26(12) . . . . ?
C12 O2 C5 C4 -118.42(12) . . . . ?
C12 O2 C5 C6 4.61(13) . . . . ?
